data_7238679
loop_
_publ_author_name
'Singh, Ashutosh S.'
'Sun, Shih-Sheng'

_publ_section_title
;
 Reversible encapsulation of a nitrate guest via hydrogen-bonded
 self-assembled capsule formation by a flexible tripodal receptor in polar
 solvent through dynamic self-assembly
;
_journal_issue 25
_journal_name_full 'RSC Advances'
_journal_page_first 9502
_journal_paper_doi 10.1039/c2ra20759a
_journal_volume 2
_journal_year 2012
_chemical_formula_moiety 'C48 H49 N5 O9'
_chemical_formula_sum 'C48 H49 N5 O9'
_chemical_formula_weight 839.92
_space_group_IT_number 147
_space_group_name_Hall '-P 3'
_space_group_name_H-M_alt 'P -3'
_symmetry_cell_setting trigonal
_symmetry_space_group_name_Hall '-P 3'
_symmetry_space_group_name_H-M 'P -3'
_atom_sites_solution_hydrogens geom
_atom_sites_solution_primary direct
_atom_sites_solution_secondary difmap
_audit_creation_method SHELXL-97
_cell_angle_alpha 90.00
_cell_angle_beta 90.00
_cell_angle_gamma 120.00
_cell_formula_units_Z 2
_cell_length_a 15.5323(6)
_cell_length_b 15.5323(6)
_cell_length_c 11.4631(6)
_cell_measurement_reflns_used 0
_cell_measurement_temperature 200(2)
_cell_measurement_theta_max 0
_cell_measurement_theta_min 0
_cell_volume 2394.99(18)
_computing_cell_refinement 'HKL Scalepack (Otwinowski & Minor 1997)'
_computing_data_collection 'Collect (Nonius BV, 1997-2000)'
_computing_data_reduction 'HKL Denzo and Scalepack'
_computing_molecular_graphics 'Ortep-3 for Windows (Farrugia, 1997)'
_computing_publication_material 'WinGX publication routines (Farrugia, 1999)'
_computing_structure_refinement 'SHELXL-97 (Sheldrick, 1997)'
_computing_structure_solution 'SHELXS-86 (Sheldrick, 1986)'
_diffrn_ambient_temperature 200(2)
_diffrn_measured_fraction_theta_full 0.999
_diffrn_measured_fraction_theta_max 0.999
_diffrn_radiation_monochromator graphite
_diffrn_radiation_source 'fine-focus sealed tube'
_diffrn_radiation_type MoK\a
_diffrn_radiation_wavelength 0.71073
_diffrn_reflns_av_R_equivalents 0.0626
_diffrn_reflns_av_sigmaI/netI 0.0673
_diffrn_reflns_limit_h_max 18
_diffrn_reflns_limit_h_min -18
_diffrn_reflns_limit_k_max 17
_diffrn_reflns_limit_k_min -18
_diffrn_reflns_limit_l_max 13
_diffrn_reflns_limit_l_min -10
_diffrn_reflns_number 15166
_diffrn_reflns_theta_full 24.87
_diffrn_reflns_theta_max 24.87
_diffrn_reflns_theta_min 2.33
_exptl_absorpt_coefficient_mu 0.081
_exptl_absorpt_correction_T_max 0.9935
_exptl_absorpt_correction_T_min 0.9721
_exptl_absorpt_correction_type multi-scan
_exptl_crystal_colour colorless
_exptl_crystal_density_diffrn 1.165
_exptl_crystal_density_method 'not measured'
_exptl_crystal_description prism
_exptl_crystal_F_000 888
_exptl_crystal_size_max 0.35
_exptl_crystal_size_mid 0.13
_exptl_crystal_size_min 0.08
_refine_diff_density_max 0.723
_refine_diff_density_min -0.743
_refine_diff_density_rms 0.132
_refine_ls_extinction_method none
_refine_ls_goodness_of_fit_ref 1.079
_refine_ls_hydrogen_treatment fixed
_refine_ls_matrix_type full
_refine_ls_number_parameters 187
_refine_ls_number_reflns 2791
_refine_ls_number_restraints 0
_refine_ls_restrained_S_all 1.079
_refine_ls_R_factor_all 0.2109
_refine_ls_R_factor_gt 0.1807
_refine_ls_shift/su_max 0.033
_refine_ls_shift/su_mean 0.008
_refine_ls_structure_factor_coef Fsqd
_refine_ls_weighting_details 'calc w=1/[\s^2^(Fo^2^)+(0.1957P)^2^+32.6659P] where P=(Fo^2^+2Fc^2^)/3'
_refine_ls_weighting_scheme calc
_refine_ls_wR_factor_gt 0.4861
_refine_ls_wR_factor_ref 0.4985
_reflns_number_gt 1912
_reflns_number_total 2791
_reflns_threshold_expression >2sigma(I)
_cod_data_source_file c2ra20759a.txt
_cod_data_source_block Complex6a.CIF
_cod_database_code 7238679

loop_
_symmetry_equiv_pos_as_xyz
'x, y, z'
'-y, x-y, z'
'-x+y, -x, z'
'-x, -y, -z'
'y, -x+y, -z'
'x-y, x, -z'

loop_
_atom_site_label
_atom_site_type_symbol
_atom_site_fract_x
_atom_site_fract_y
_atom_site_fract_z
_atom_site_U_iso_or_equiv
_atom_site_adp_type
_atom_site_occupancy
_atom_site_symmetry_multiplicity
_atom_site_calc_flag
_atom_site_refinement_flags
C1 C 0.7749(7) 0.3829(9) 0.7967(9) 0.045(3) Uani 1 1 d .
H1A H 0.7841 0.4143 0.8743 0.054 Uiso 1 1 calc R
H1B H 0.7960 0.3325 0.8019 0.054 Uiso 1 1 calc R
C2 C 0.8370(9) 0.4596(9) 0.7091(9) 0.052(3) Uani 1 1 d .
H2A H 0.8188 0.5122 0.7052 0.063 Uiso 1 1 calc R
H2B H 0.9084 0.4906 0.7290 0.063 Uiso 1 1 calc R
C3 C 0.8569(8) 0.4616(8) 0.5009(9) 0.045(3) Uani 1 1 d .
C4 C 0.9262(8) 0.5640(8) 0.5027(9) 0.049(3) Uani 1 1 d .
H4 H 0.9449 0.5999 0.5741 0.059 Uiso 1 1 calc R
C5 C 0.9667(8) 0.6115(9) 0.3969(10) 0.050(3) Uani 1 1 d .
H5 H 1.0177 0.6793 0.3964 0.060 Uiso 1 1 calc R
C6 C 0.9329(7) 0.5600(7) 0.2915(8) 0.036(2) Uani 1 1 d .
C7 C 0.8621(7) 0.4595(8) 0.2932(8) 0.039(2) Uani 1 1 d .
H7 H 0.8390 0.4240 0.2219 0.047 Uiso 1 1 calc R
C8 C 0.8249(7) 0.4108(7) 0.3982(8) 0.037(2) Uani 1 1 d .
H8 H 0.7771 0.3419 0.3988 0.044 Uiso 1 1 calc R
C9 C 0.9782(7) 0.6136(8) 0.1800(9) 0.042(2) Uani 1 1 d .
C10 C 0.9567(8) 0.6336(8) -0.0255(9) 0.044(3) Uani 1 1 d .
C11 C 1.0506(8) 0.6620(8) -0.0744(9) 0.043(2) Uani 1 1 d .
H11 H 1.0935 0.6433 -0.0374 0.052 Uiso 1 1 calc R
C12 C 1.0799(9) 0.7167(9) -0.1752(9) 0.050(3) Uani 1 1 d .
H12 H 1.1451 0.7387 -0.2036 0.060 Uiso 1 1 calc R
C13 C 1.0206(10) 0.7406(10) -0.2358(10) 0.060(3) Uani 1 1 d .
C14 C 0.9266(9) 0.7105(9) -0.1916(11) 0.057(3) Uani 1 1 d .
H14 H 0.8835 0.7265 -0.2329 0.069 Uiso 1 1 calc R
C15 C 0.8947(8) 0.6577(8) -0.0886(9) 0.046(3) Uani 1 1 d .
H15 H 0.8298 0.6375 -0.0603 0.055 Uiso 1 1 calc R
C16 C 1.0589(14) 0.8022(13) -0.3462(13) 0.091(5) Uani 1 1 d .
H16A H 1.0061 0.8111 -0.3805 0.136 Uiso 1 1 calc R
H16B H 1.0792 0.7680 -0.4020 0.136 Uiso 1 1 calc R
H16C H 1.1160 0.8673 -0.3272 0.136 Uiso 1 1 calc R
N1 N 0.6667 0.3333 0.7620(12) 0.033(3) Uani 1 3 d S
H1 H 0.6667 0.3333 0.6808 0.040 Uiso 1 3 calc SR
N2 N 0.9258(6) 0.5833(6) 0.0820(7) 0.041(2) Uani 1 1 d .
H2 H 0.8679 0.5281 0.0843 0.049 Uiso 1 1 calc R
O1 O 0.8164(5) 0.4072(6) 0.6007(6) 0.049(2) Uani 1 1 d .
O2 O 1.0636(6) 0.6887(6) 0.1823(7) 0.058(2) Uani 1 1 d .
N3 N 0.6667 0.3333 0.0728(11) 0.028(3) Uani 1 3 d S
O3 O 0.5742(5) 0.2780(5) 0.0720(6) 0.0423(18) Uani 1 1 d .

loop_
_atom_site_aniso_label
_atom_site_aniso_U_11
_atom_site_aniso_U_22
_atom_site_aniso_U_33
_atom_site_aniso_U_23
_atom_site_aniso_U_13
_atom_site_aniso_U_12
C1 0.041(6) 0.065(7) 0.030(5) 0.006(5) 0.003(4) 0.027(5)
C2 0.047(6) 0.067(8) 0.035(6) -0.002(5) -0.001(5) 0.023(6)
C3 0.041(6) 0.054(6) 0.032(5) 0.011(5) 0.011(4) 0.018(5)
C4 0.043(6) 0.054(7) 0.024(5) -0.003(5) -0.003(4) 0.005(5)
C5 0.040(6) 0.051(6) 0.043(6) 0.001(5) -0.005(5) 0.011(5)
C6 0.033(5) 0.038(5) 0.033(5) -0.002(4) 0.000(4) 0.014(4)
C7 0.030(5) 0.051(6) 0.030(5) 0.002(4) 0.002(4) 0.016(5)
C8 0.033(5) 0.043(5) 0.025(5) 0.009(4) 0.009(4) 0.012(4)
C9 0.026(5) 0.051(6) 0.040(6) 0.001(5) -0.001(4) 0.013(5)
C10 0.039(6) 0.037(5) 0.039(6) -0.010(4) -0.004(5) 0.007(5)
C11 0.040(6) 0.048(6) 0.044(6) 0.001(5) 0.004(5) 0.023(5)
C12 0.049(6) 0.060(7) 0.030(5) -0.002(5) -0.010(5) 0.020(6)
C13 0.079(9) 0.061(8) 0.038(6) -0.007(5) -0.002(6) 0.034(7)
C14 0.048(7) 0.062(7) 0.061(8) 0.006(6) -0.010(6) 0.026(6)
C15 0.035(5) 0.063(7) 0.042(6) 0.004(5) 0.008(5) 0.026(5)
C16 0.111(13) 0.098(12) 0.059(9) 0.031(8) 0.011(9) 0.049(11)
N1 0.035(4) 0.035(4) 0.030(7) 0.000 0.000 0.018(2)
N2 0.036(4) 0.040(5) 0.036(5) 0.005(4) -0.002(4) 0.012(4)
O1 0.049(4) 0.052(4) 0.027(4) 0.003(3) 0.005(3) 0.011(4)
O2 0.048(5) 0.061(5) 0.044(5) -0.001(4) 0.005(4) 0.011(4)
N3 0.026(4) 0.026(4) 0.032(7) 0.000 0.000 0.013(2)
O3 0.029(3) 0.033(4) 0.054(5) -0.006(3) 0.000(3) 0.008(3)

loop_
_atom_type_symbol
_atom_type_description
_atom_type_scat_dispersion_real
_atom_type_scat_dispersion_imag
_atom_type_scat_source
C C 0.0033 0.0016 'International Tables Vol C Tables 4.2.6.8 and 6.1.1.4'
H H 0.0000 0.0000 'International Tables Vol C Tables 4.2.6.8 and 6.1.1.4'
N N 0.0061 0.0033 'International Tables Vol C Tables 4.2.6.8 and 6.1.1.4'
O O 0.0106 0.0060 'International Tables Vol C Tables 4.2.6.8 and 6.1.1.4'

loop_
_geom_angle_atom_site_label_1
_geom_angle_atom_site_label_2
_geom_angle_atom_site_label_3
_geom_angle
_geom_angle_site_symmetry_1
_geom_angle_site_symmetry_3
C2 C1 N1 110.0(9) . .
C2 C1 H1A 109.7 . .
N1 C1 H1A 109.7 . .
C2 C1 H1B 109.7 . .
N1 C1 H1B 109.7 . .
H1A C1 H1B 108.2 . .
O1 C2 C1 105.0(9) . .
O1 C2 H2A 110.7 . .
C1 C2 H2A 110.7 . .
O1 C2 H2B 110.7 . .
C1 C2 H2B 110.7 . .
H2A C2 H2B 108.8 . .
C8 C3 O1 116.1(9) . .
C8 C3 C4 121.2(9) . .
O1 C3 C4 122.7(9) . .
C5 C4 C3 118.2(10) . .
C5 C4 H4 120.9 . .
C3 C4 H4 120.9 . .
C4 C5 C6 120.5(10) . .
C4 C5 H5 119.7 . .
C6 C5 H5 119.8 . .
C5 C6 C7 119.4(9) . .
C5 C6 C9 118.8(9) . .
C7 C6 C9 121.7(9) . .
C8 C7 C6 120.3(9) . .
C8 C7 H7 119.8 . .
C6 C7 H7 119.8 . .
C3 C8 C7 120.1(9) . .
C3 C8 H8 119.9 . .
C7 C8 H8 119.9 . .
O2 C9 N2 121.5(9) . .
O2 C9 C6 119.0(9) . .
N2 C9 C6 119.4(9) . .
C15 C10 C11 117.0(10) . .
C15 C10 N2 120.8(9) . .
C11 C10 N2 122.2(10) . .
C12 C11 C10 120.0(10) . .
C12 C11 H11 120.0 . .
C10 C11 H11 120.0 . .
C13 C12 C11 123.1(11) . .
C13 C12 H12 118.5 . .
C11 C12 H12 118.4 . .
C12 C13 C14 117.9(11) . .
C12 C13 C16 120.0(13) . .
C14 C13 C16 122.1(13) . .
C13 C14 C15 121.2(11) . .
C13 C14 H14 119.4 . .
C15 C14 H14 119.4 . .
C10 C15 C14 120.7(10) . .
C10 C15 H15 119.6 . .
C14 C15 H15 119.6 . .
C13 C16 H16A 109.5 . .
C13 C16 H16B 109.5 . .
H16A C16 H16B 109.5 . .
C13 C16 H16C 109.5 . .
H16A C16 H16C 109.5 . .
H16B C16 H16C 109.5 . .
C1 N1 C1 113.3(5) . 3_665
C1 N1 C1 113.3(5) . 2_655
C1 N1 C1 113.3(5) 3_665 2_655
C1 N1 H1 105.3 . .
C1 N1 H1 105.3 3_665 .
C1 N1 H1 105.3 2_655 .
C9 N2 C10 124.4(9) . .
C9 N2 H2 117.8 . .
C10 N2 H2 117.8 . .
C3 O1 C2 118.0(9) . .
O3 N3 O3 119.995(19) 2_655 .
O3 N3 O3 119.99(2) 2_655 3_665
O3 N3 O3 119.995(19) . 3_665

loop_
_geom_bond_atom_site_label_1
_geom_bond_atom_site_label_2
_geom_bond_distance
_geom_bond_site_symmetry_2
C1 C2 1.486(15) .
C1 N1 1.512(11) .
C1 H1A 0.9900 .
C1 H1B 0.9900 .
C2 O1 1.432(13) .
C2 H2A 0.9900 .
C2 H2B 0.9900 .
C3 C8 1.365(15) .
C3 O1 1.374(12) .
C3 C4 1.406(15) .
C4 C5 1.396(15) .
C4 H4 0.9500 .
C5 C6 1.398(15) .
C5 H5 0.9500 .
C6 C7 1.389(14) .
C6 C9 1.495(14) .
C7 C8 1.386(13) .
C7 H7 0.9500 .
C8 H8 0.9500 .
C9 O2 1.254(12) .
C9 N2 1.328(13) .
C10 C15 1.397(15) .
C10 C11 1.411(15) .
C10 N2 1.408(13) .
C11 C12 1.370(15) .
C11 H11 0.9500 .
C12 C13 1.346(17) .
C12 H12 0.9500 .
C13 C14 1.387(18) .
C13 C16 1.516(18) .
C14 C15 1.381(16) .
C14 H14 0.9500 .
C15 H15 0.9500 .
C16 H16A 0.9800 .
C16 H16B 0.9800 .
C16 H16C 0.9800 .
N1 C1 1.512(11) 3_665
N1 C1 1.512(11) 2_655
N1 H1 0.9300 .
N2 H2 0.8800 .
N3 O3 1.251(6) 2_655
N3 O3 1.251(6) .
N3 O3 1.251(6) 3_665
